data_7703015
loop_
_publ_author_name
'Beaubras, F\'elicien'
'Rueff, Jean-Michel'
'Perez, Olivier'
'Veillon, Fabien'
'Caignaert, Vincent'
'Lohier, Jean-Fran\,cois'
'Cardin, Julien'
'Rogez, Guillaume'
'Jestin, Charlotte'
'Couthon, H\'el\`ene'
'Jaffr\`es, Paul-Alain'

_publ_section_title
;
 M(H<sub>2</sub>O)(PO<sub>3</sub>C<sub>10</sub>H<sub>6</sub>OH)&#x00B7;(H<sub>2</sub>O)<sub>0.5</sub>
 (M = Co, Mn, Zn, Cu): a new series of layered metallophosphonate
 compounds obtained from 6-hydroxy-2-naphthylphosphonic acid.
;
_journal_issue 12
_journal_name_full 'Dalton transactions (Cambridge, England : 2003)'
_journal_page_first 3877
_journal_page_last 3891
_journal_paper_doi 10.1039/c9dt03947c
_journal_volume 49
_journal_year 2020
_chemical_formula_sum 'C20 H18 Mn2 O11 P2'
_chemical_formula_weight 606.2
_chemical_name_systematic 'manganese 6-hydroxy-2-naphtylphosphonate hydrate'
_space_group_IT_number 14
_space_group_name_Hall '-P 2ybc'
_space_group_name_H-M_alt 'P 1 21/c 1'
_symmetry_cell_setting monoclinic
_symmetry_Int_Tables_number 14
_symmetry_space_group_name_Hall '-P 2ybc'
_symmetry_space_group_name_H-M 'P 1 21/c 1'
_audit_update_record
;
2019-09-27 deposited with the CCDC.	2019-12-02 downloaded from the CCDC.
;
_cell_angle_alpha 90
_cell_angle_beta 99.045(8)
_cell_angle_gamma 90
_cell_formula_units_Z 4
_cell_length_a 7.4672(3)
_cell_length_b 40.7737(9)
_cell_length_c 7.6132(10)
_cell_measurement_reflns_used 21445
_cell_measurement_temperature 293
_cell_measurement_theta_max 39.18
_cell_measurement_theta_min 3.16
_cell_volume 2289.1(3)
_diffrn_ambient_temperature 293
_diffrn_detector 'CCD plate'
_diffrn_measured_fraction_theta_full 0.98
_diffrn_measured_fraction_theta_max 0.88
_diffrn_measurement_device 'four-circle diffractometer'
_diffrn_measurement_device_type 'Saxi-CrysAlisPro-abstract goniometer imported SAXI images'
_diffrn_measurement_method '\w and \f scans'
_diffrn_radiation_monochromator graphite
_diffrn_radiation_probe x-ray
_diffrn_radiation_source 'X-ray tube'
_diffrn_radiation_type 'Mo K\a'
_diffrn_radiation_wavelength 0.71073
_diffrn_reflns_av_R_equivalents 0
_diffrn_reflns_av_unetI/netI 0.1311
_diffrn_reflns_limit_h_max 12
_diffrn_reflns_limit_h_min 0
_diffrn_reflns_limit_k_max 0
_diffrn_reflns_limit_k_min -66
_diffrn_reflns_limit_l_max 13
_diffrn_reflns_limit_l_min -13
_diffrn_reflns_number 12166
_diffrn_reflns_theta_full 36.4
_diffrn_reflns_theta_max 39.53
_diffrn_reflns_theta_min 2.75
_diffrn_source 'fine-focus sealed X-ray tube'
_exptl_absorpt_coefficient_mu 1.303
_exptl_crystal_density_diffrn 1.7589
_exptl_crystal_description platelette
_exptl_crystal_F_000 1228
_refine_ls_extinction_method none
_refine_ls_goodness_of_fit_gt 3.26
_refine_ls_goodness_of_fit_ref 2.40
_refine_ls_hydrogen_treatment mixed
_refine_ls_number_constraints -41
_refine_ls_number_parameters 337
_refine_ls_number_reflns 12166
_refine_ls_number_restraints 0
_refine_ls_R_factor_all 0.2631
_refine_ls_R_factor_gt 0.1097
_refine_ls_shift/su_max 0.0868
_refine_ls_shift/su_mean 0.0136
_refine_ls_structure_factor_coef F
_refine_ls_weighting_details w=1/(\s^2^(F)+0.0001F^2^)
_refine_ls_weighting_scheme sigma
_refine_ls_wR_factor_gt 0.1031
_refine_ls_wR_factor_ref 0.1256
_reflns_number_gt 4572
_reflns_number_total 12166
_reflns_threshold_expression I>3\s(I)
_cod_data_source_file c9dt03947c2.cif
_cod_data_source_block I
_cod_depositor_comments
;
The following automatic conversions were performed:

data item '_diffrn_radiation_probe' value 'X-ray' was changed to
'x-ray' in accordance with the
/home/data/users/saulius/crontab/automatic-downloads/rss-feeds/RSC/lib/dictionaries/cif_core.dic
dictionary named 'cif_core.dic' version 2.4.2 last updated on
2011-04-26.

Automatic conversion script
Id: cif_fix_values 7556 2019-12-06 15:28:31Z antanas 

 Adding full bibliography for 7703013--7703015.cif.
;
_cod_original_sg_symbol_Hall '-P 2ycb'
_cod_database_code 7703015

loop_
_space_group_symop_id
_space_group_symop_operation_xyz
1 x,y,z
2 -x,y+1/2,-z+1/2
3 -x,-y,-z
4 x,-y+1/2,z+1/2

loop_
_atom_site_label
_atom_site_type_symbol
_atom_site_fract_x
_atom_site_fract_y
_atom_site_fract_z
_atom_site_adp_type
_atom_site_U_iso_or_equiv
_atom_site_site_symmetry_multiplicity
_atom_site_occupancy
_atom_site_calc_flag
Mn1 Mn -0.24133(9) -0.255254(18) 0.30411(11) Uani 0.0144(2) 4 1 d
Mn2 Mn -0.74114(9) -0.244282(18) 0.30286(11) Uani 0.0141(2) 4 1 d
P1 P 0.039772 -0.292592 0.082323 Uani 0.0119(4) 4 1 d
P2 P -0.4572(3) -0.29193(6) 0.5847(4) Uani 0.0137(4) 4 1 d
O1 O -0.4936(4) -0.22262(8) 0.2617(5) Uani 0.0180(11) 4 1 d
O2 O -0.111962 -0.213828 0.433313 Uani 0.0192(11) 4 1 d
O3 O -0.6116(4) -0.28602(8) 0.4307(5) Uani 0.0183(11) 4 1 d
O4 O -0.39911(8) -0.29391(6) 0.1424(4) Uani 0.0217(12) 4 1 d
O5 O -0.2772(4) -0.27793(8) 0.5473(5) Uiso 0.0163(7) 4 1 d
O6 O 0.0059 -0.276844 0.258926 Uani 0.0121(10) 4 1 d
O7 O -0.8982(9) -0.20507(17) 0.1467(9) Uani 0.0216(12) 4 1 d
O8 O -0.779596 -0.223113 0.547272 Uani 0.0149(10) 4 1 d
C9 C 0.075205 -0.335563 0.116309 Uani 0.0192(16) 4 1 d
C10 C -0.4358(6) -0.33578(13) 0.6098(7) Uani 0.0198(15) 4 1 d
O9 O -0.3146(10) -0.48360(11) 0.8749(8) Uani 0.106(4) 4 1 d
O10 O 0.1694(12) -0.48316(14) 0.3850(12) Uani 0.136(5) 4 1 d
C4 C -0.3926(8) -0.34962(13) 0.7711(9) Uani 0.034(2) 4 1 d
C5 C 0.0370(7) -0.35023(13) 0.2668(8) Uani 0.0266(18) 4 1 d
C6 C 0.1468(8) -0.35383(14) -0.0107(8) Uani 0.033(2) 4 1 d
C7 C 0.1452(9) -0.40265(15) 0.1688(11) Uani 0.042(3) 4 1 d
C8 C -0.4003(10) -0.40388(15) 0.6537(11) Uani 0.047(3) 4 1 d
C11 C -0.4612(10) -0.35674(16) 0.4649(10) Uani 0.053(3) 4 1 d
C12 C 0.0711(10) -0.38398(14) 0.2970(10) Uani 0.040(2) 4 1 d
C13 C -0.3732(8) -0.38361(15) 0.7992(10) Uani 0.035(2) 4 1 d
C14 C -0.3386(12) -0.45099(17) 0.8508(14) Uani 0.067(4) 4 1 d
C15 C -0.4450(13) -0.39012(16) 0.4855(11) Uani 0.073(4) 4 1 d
C16 C 0.1751(11) -0.43689(17) 0.1973(15) Uani 0.069(4) 4 1 d
C17 C 0.1823(9) -0.38657(14) 0.0161(10) Uani 0.043(2) 4 1 d
C18 C -0.3828(11) -0.43869(16) 0.6789(12) Uani 0.062(3) 4 1 d
C19 C -0.3126(12) -0.42990(17) 0.9977(13) Uani 0.071(4) 4 1 d
C20 C 0.0354(13) -0.40002(17) 0.4515(13) Uani 0.080(4) 4 1 d
C21 C -0.3315(12) -0.39689(17) 0.9699(12) Uani 0.068(3) 4 1 d
C22 C 0.1394(15) -0.45073(20) 0.3501(16) Uani 0.088(5) 4 1 d
C1 C 0.0668(15) -0.4326(2) 0.4782(15) Uani 0.102(5) 4 1 d
O11 O -0.241(2) -0.5027(3) 1.2171(11) Uani 0.209(8) 4 1 d
H2o4 H -0.534078 -0.294659 0.13367 Uiso 0.040(18) 4 1 d
H1o7 H -0.876(8) -0.2021(15) 0.060(8) Uiso 0.013(17) 4 1 d
H1c4 H -0.373774 -0.335476 0.873115 Uiso 0.0407 4 1 d
H1c5 H -0.013685 -0.33751 0.353067 Uiso 0.0319 4 1 d
H1c6 H 0.171404 -0.343436 -0.117579 Uiso 0.04 4 1 d
H1c11 H -0.490725 -0.347729 0.347424 Uiso 0.0632 4 1 d
H1c15 H -0.464831 -0.40408 0.382757 Uiso 0.0881 4 1 d
H1c16 H 0.220146 -0.450046 0.109243 Uiso 0.0824 4 1 d
H1c17 H 0.233758 -0.398747 -0.071681 Uiso 0.0518 4 1 d
H1c18 H -0.401196 -0.453264 0.578665 Uiso 0.0749 4 1 d
H1c19 H -0.281956 -0.438493 1.116021 Uiso 0.0852 4 1 d
H1c20 H -0.01254 -0.387581 0.540554 Uiso 0.0958 4 1 d
H1c21 H -0.315723 -0.382402 1.070531 Uiso 0.0811 4 1 d
H1c1 H 0.0395 -0.443119 0.583774 Uiso 0.122 4 1 d
H1o10 H 0.233345 -0.497147 0.348531 Uiso 0.1634 4 1 d
H1o9 H -0.354397 -0.497586 0.93591 Uiso 0.1275 4 1 d
H1o11 H -0.283421 -0.519885 1.248465 Uiso 0.2508 4 1 d
H2o11 H -0.176923 -0.491245 1.290083 Uiso 0.2508 4 1 d

loop_
_atom_site_aniso_label
_atom_site_aniso_type_symbol
_atom_site_aniso_U_11
_atom_site_aniso_U_22
_atom_site_aniso_U_33
_atom_site_aniso_U_12
_atom_site_aniso_U_13
_atom_site_aniso_U_23
Mn1 Mn 0.0109(3) 0.0198(4) 0.0125(4) -0.0001(3) 0.0017(3) -0.0004(3)
Mn2 Mn 0.0133(3) 0.0160(4) 0.0128(4) -0.0016(3) 0.0019(3) -0.0010(3)
P1 P 0.0107(5) 0.0154(7) 0.0091(6) -0.0007(5) 0.0002(5) -0.0013(5)
P2 P 0.0086(6) 0.0151(7) 0.0171(8) 0.0006(5) 0.0018(5) 0.0044(6)
O1 O 0.0130(15) 0.0242(19) 0.018(2) -0.0012(13) 0.0065(14) 0.0053(17)
O2 O 0.0185(17) 0.025(2) 0.0136(19) -0.0070(14) -0.0001(14) -0.0014(16)
O3 O 0.0173(16) 0.0146(18) 0.023(2) 0.0006(13) 0.0025(15) -0.0033(16)
O4 O 0.0161(16) 0.0207(19) 0.030(2) -0.0007(14) 0.0087(16) -0.0069(18)
O6 O 0.0187(16) 0.0071(15) 0.0107(17) -0.0037(12) 0.0027(13) -0.0011(14)
O7 O 0.030(2) 0.023(2) 0.013(2) 0.0043(16) 0.0089(18) 0.0036(18)
O8 O 0.0168(15) 0.0137(16) 0.0139(17) 0.0074(12) 0.0011(13) 0.0002(14)
C9 C 0.020(2) 0.012(2) 0.026(3) 0.0027(18) 0.006(2) -0.005(2)
C10 C 0.017(2) 0.028(3) 0.014(3) -0.005(2) -0.001(2) 0.003(2)
O9 O 0.211(8) 0.019(3) 0.091(6) 0.019(4) 0.032(5) 0.021(3)
O10 O 0.219(9) 0.039(4) 0.161(9) 0.042(4) 0.060(7) 0.047(5)
C4 C 0.054(4) 0.022(3) 0.021(3) -0.005(3) -0.011(3) -0.002(3)
C5 C 0.036(3) 0.015(3) 0.031(3) -0.005(2) 0.013(3) 0.004(3)
C6 C 0.059(4) 0.022(3) 0.022(3) 0.010(3) 0.018(3) 0.000(3)
C7 C 0.057(4) 0.019(3) 0.050(5) 0.006(3) 0.012(4) 0.009(3)
C8 C 0.071(5) 0.019(3) 0.045(5) 0.009(3) -0.008(4) 0.003(3)
C11 C 0.103(6) 0.027(4) 0.026(4) 0.017(4) 0.001(4) 0.006(3)
C12 C 0.067(5) 0.017(3) 0.037(4) 0.005(3) 0.017(4) 0.014(3)
C13 C 0.042(4) 0.025(3) 0.034(4) -0.003(3) -0.001(3) 0.002(3)
C14 C 0.100(7) 0.023(4) 0.073(8) -0.004(4) 0.000(6) 0.013(4)
C15 C 0.165(9) 0.025(4) 0.026(4) 0.030(5) 0.004(5) -0.011(3)
C16 C 0.085(6) 0.025(4) 0.097(9) 0.004(4) 0.016(6) 0.000(5)
C17 C 0.067(5) 0.021(3) 0.043(5) 0.018(3) 0.012(4) -0.005(3)
C18 C 0.113(7) 0.020(4) 0.048(6) 0.016(4) -0.007(5) 0.013(4)
C19 C 0.130(8) 0.024(4) 0.052(6) 0.016(4) -0.003(6) 0.019(4)
C20 C 0.161(9) 0.026(4) 0.065(7) 0.006(5) 0.056(6) 0.015(4)
C21 C 0.129(8) 0.032(4) 0.035(5) 0.001(4) -0.006(5) 0.002(4)
C22 C 0.151(10) 0.027(5) 0.095(10) 0.021(5) 0.050(8) 0.026(5)
C1 C 0.191(11) 0.047(6) 0.083(9) 0.033(7) 0.071(8) 0.041(6)
O11 O 0.292(17) 0.138(10) 0.177(13) -0.053(9) -0.024(11) 0.080(9)

loop_
_atom_type_symbol
_atom_type_scat_dispersion_real
_atom_type_scat_dispersion_imag
_atom_type_scat_source
C 0.0033 0.0016 'International Tables Vol C tables 4.2.6.8 and 6.1.1.1'
H 0.0000 0.0000 'International Tables Vol C tables 4.2.6.8 and 6.1.1.1'
Mn 0.3368 0.7283 'International Tables Vol C tables 4.2.6.8 and 6.1.1.1'
O 0.0106 0.0060 'International Tables Vol C tables 4.2.6.8 and 6.1.1.1'
P 0.1023 0.0942 'International Tables Vol C tables 4.2.6.8 and 6.1.1.1'

loop_
_geom_angle_atom_site_label_1
_geom_angle_atom_site_label_2
_geom_angle_atom_site_label_3
_geom_angle_site_symmetry_1
_geom_angle_site_symmetry_3
_geom_angle
O2 Mn1 O5 . . 93.05
O2 Mn1 O6 . . 93.52
O5 Mn1 O6 . . 101.12
O1 Mn2 O3 . . 93.27(13)
O1 Mn2 O8 . . 101.7
O3 Mn2 O8 . . 92.23
O2 P1 O6 4_544 . 112.27
O2 P1 O8 4_544 4_644 111.86
O2 P1 C9 4_544 . 111.06
O6 P1 O8 . 4_644 104.08
O6 P1 C9 . . 108.81
O8 P1 C9 4_644 . 108.46
O1 P2 O3 4_545 . 113.3(2)
O1 P2 O5 4_545 . 107.5(2)
O1 P2 C10 4_545 . 108.4(3)
O3 P2 O5 . . 112.2(2)
O3 P2 C10 . . 106.3(2)
O5 P2 C10 . . 108.9(2)
Mn2 O1 P2 . 4_544 124.8(2)
Mn1 O2 P1 . 4_545 136.93
Mn2 O3 P2 . . 135.6(2)
Mn1 O5 P2 . . 124.1(2)
Mn1 O6 P1 . . 125.36
Mn2 O8 P1 . 4_445 124.19
P1 C9 C5 . . 120.47
P1 C9 C6 . . 119.25
C5 C9 C6 . . 120.25
P2 C10 C4 . . 121.2(4)
P2 C10 C11 . . 121.9(4)
C4 C10 C11 . . 116.9(5)
C14 O9 H1o9 . . 135.24
C22 O10 H1o10 . . 134.15
C10 C4 C13 . . 123.9(6)
C10 C4 H1c4 . . 118.07
C13 C4 H1c4 . . 118.07
C9 C5 C12 . . 120.57
C9 C5 H1c5 . . 119.71
C12 C5 H1c5 . . 119.71
C9 C6 C17 . . 120.25
C9 C6 H1c6 . . 119.87
C17 C6 H1c6 . . 119.88
C12 C7 C16 . . 119.3(8)
C12 C7 C17 . . 118.0(6)
C16 C7 C17 . . 122.6(8)
C13 C8 C15 . . 119.0(6)
C13 C8 C18 . . 119.3(7)
C15 C8 C18 . . 121.7(7)
C10 C11 C15 . . 121.5(7)
C10 C11 H1c11 . . 119.26
C15 C11 H1c11 . . 119.27
C5 C12 C7 . . 119.4(7)
C5 C12 C20 . . 122.4(7)
C7 C12 C20 . . 118.1(6)
C4 C13 C8 . . 118.2(6)
C4 C13 C21 . . 121.7(6)
C8 C13 C21 . . 120.0(6)
O9 C14 C18 . . 119.3(8)
O9 C14 C19 . . 119.8(8)
C18 C14 C19 . . 120.8(7)
C8 C15 C11 . . 120.6(7)
C8 C15 H1c15 . . 119.69
C11 C15 H1c15 . . 119.69
C7 C16 C22 . . 119.4(9)
C7 C16 H1c16 . . 120.29
C22 C16 H1c16 . . 120.29
C6 C17 C7 . . 121.4(7)
C6 C17 H1c17 . . 119.28
C7 C17 H1c17 . . 119.28
C8 C18 C14 . . 119.0(7)
C8 C18 H1c18 . . 120.49
C14 C18 H1c18 . . 120.49
C14 C19 C21 . . 118.9(8)
C14 C19 H1c19 . . 120.55
C21 C19 H1c19 . . 120.56
C12 C20 C1 . . 121.9(9)
C12 C20 H1c20 . . 119.05
C1 C20 H1c20 . . 119.05
C13 C21 C19 . . 121.9(8)
C13 C21 H1c21 . . 119.05
C19 C21 H1c21 . . 119.05
O10 C22 C16 . . 121.6(10)
O10 C22 C1 . . 116.5(10)
C16 C22 C1 . . 121.9(8)
C20 C1 C22 . . 119.2(10)
C20 C1 H1c1 . . 120.39
C22 C1 H1c1 . . 120.39
H1o11 O11 H2o11 . . 120

loop_
_geom_bond_atom_site_label_1
_geom_bond_atom_site_label_2
_geom_bond_site_symmetry_2
_geom_bond_distance
Mn1 O2 . 2.1107
Mn1 O5 . 2.124(4)
Mn1 O6 . 2.1216
Mn2 O1 . 2.116(3)
Mn2 O3 . 2.117(3)
Mn2 O8 . 2.1114
P1 O2 4_544 1.495
P1 O6 . 1.5463
P1 O8 4_644 1.5536
P1 C9 . 1.7847
P2 O1 4_545 1.535(5)
P2 O3 . 1.529(4)
P2 O5 . 1.528(4)
P2 C10 . 1.802(6)
O7 H1o7 . 0.71(6)
C9 C5 . 1.3618
C9 C6 . 1.3924
C10 C4 . 1.343(8)
C10 C11 . 1.385(9)
O9 C14 . 1.350(9)
O9 H1o9 . 0.82
O10 C22 . 1.360(10)
O10 H1o10 . 0.82
C4 C13 . 1.406(8)
C4 H1c4 . 0.96
C5 C12 . 1.412(8)
C5 H1c5 . 0.96
C6 C17 . 1.370(8)
C6 H1c6 . 0.96
C7 C12 . 1.417(11)
C7 C16 . 1.425(9)
C7 C17 . 1.399(11)
C8 C13 . 1.371(10)
C8 C15 . 1.390(11)
C8 C18 . 1.435(9)
C11 C15 . 1.373(9)
C11 H1c11 . 0.96
C12 C20 . 1.407(12)
C13 C21 . 1.397(11)
C14 C18 . 1.392(13)
C14 C19 . 1.400(13)
C15 H1c15 . 0.96
C16 C22 . 1.356(16)
C16 H1c16 . 0.96
C17 H1c17 . 0.96
C18 H1c18 . 0.96
C19 C21 . 1.367(10)
C19 H1c19 . 0.96
C20 C1 . 1.360(11)
C20 H1c20 . 0.96
C21 H1c21 . 0.96
C22 C1 . 1.398(16)
C1 H1c1 . 0.96
O11 H1o11 . 0.82
O11 H2o11 . 0.82

loop_
_geom_hbond_atom_site_label_D
_geom_hbond_atom_site_label_H
_geom_hbond_atom_site_label_A
_geom_hbond_site_symmetry_A
_geom_hbond_distance_DH
_geom_hbond_distance_HA
_geom_hbond_distance_DA
_geom_hbond_angle_DHA
O4 H2o4 O3 . 1.00 2.45 2.922(5) 108.46
O4 H2o4 O8 4_544 1.00 1.98 2.9037 151.59
O7 H1o7 O3 4_544 0.71(6) 2.39(6) 2.919(8) 132(6)
O7 H1o7 O6 4_444 0.71(6) 2.48 3.0182 130(60)
O10 H1o10 O9 3_546 0.82 2.05 2.758(11) 144.27
O9 H1o9 O11 . 0.82 2.18 2.691(10) 120.15

loop_
_twin_individual_id
_twin_individual_mass_fraction_refined
_twin_individual_twin_matrix_11
_twin_individual_twin_matrix_12
_twin_individual_twin_matrix_13
_twin_individual_twin_matrix_21
_twin_individual_twin_matrix_22
_twin_individual_twin_matrix_23
_twin_individual_twin_matrix_31
_twin_individual_twin_matrix_32
_twin_individual_twin_matrix_33
1 0.998 1 0 0 0 1 0 0 0 1
2 0.002 0.0297 0 1.0143 0 -1 0 0.985 0 -0.0297

loop_
_jana_atom_site_adp_c_label
_jana_atom_site_adp_c_type_symbol
_jana_atom_site_adp_c_111
_jana_atom_site_adp_c_112
_jana_atom_site_adp_c_113
_jana_atom_site_adp_c_122
_jana_atom_site_adp_c_123
_jana_atom_site_adp_c_133
_jana_atom_site_adp_c_222
_jana_atom_site_adp_c_223
_jana_atom_site_adp_c_233
_jana_atom_site_adp_c_333
P1 P -0.0142(9) -0.00153(10) -0.0041(6) -0.00005(2) 0.00041(8) -0.0010(6) -0.000084(8) -0.00025(3) -0.00184(12) -0.0130(9)
P2 P 0.0171(10) 0.00186(11) 0.0063(6) 0.00004(2) -0.00007(9) 0.0027(7) 0.000061(8) 0.00034(3) 0.00279(16) 0.0185(13)
O7 O 0.000(4) -0.0001(4) -0.006(2) -0.00001(7) -0.0005(3) 0.000(2) -0.00003(2) -0.00015(8) -0.0002(4) 0.003(3)
